data_2006106
loop_
_publ_author_name
'Jones, Peter G.'
'Ernst, Ludger'
'Dix, Ina'
'Wittkowski, Lars'

_publ_section_title
;
 A Diastereomeric Pair of Cyclophane Derivatives: Planar--Chiral and
 <i>meso</i>-Dimethylbis([2.2]paracyclophan-4-yl)silane
;
_journal_issue 5
_journal_name_full 'Acta Crystallographica Section C'
_journal_page_first 612
_journal_page_last 615
_journal_paper_doi 10.1107/S0108270197000085
_journal_volume 53
_journal_year 1997
_chemical_formula_sum 'C34 H36 Si'
_chemical_formula_weight 472.72
_chemical_name_systematic
;
 chiral dimethyl-bis([2.2]paracyclophan-4-yl)silane
;
_chemical_temperature_decomposition 180
_space_group_IT_number 14
_symmetry_cell_setting monoclinic
_symmetry_space_group_name_Hall '-P 2ybc'
_symmetry_space_group_name_H-M 'P 1 21/c 1'
_audit_creation_method SHELXL
_cell_angle_alpha 90
_cell_angle_beta 93.089(10)
_cell_angle_gamma 90
_cell_formula_units_Z 4
_cell_length_a 13.941(2)
_cell_length_b 17.694(2)
_cell_length_c 10.4379(14)
_cell_measurement_reflns_used 63
_cell_measurement_temperature 173(2)
_cell_measurement_theta_max 12.5
_cell_measurement_theta_min 4.7
_cell_volume 2571.0(6)
_computing_cell_refinement XSCANS
_computing_data_collection 'XSCANS (Siemens, 1991)'
_computing_data_reduction XSCANS
_computing_molecular_graphics 'XP (Siemens, 1994)'
_computing_publication_material SHELXL93
_computing_structure_refinement 'SHELXL93 (Sheldrick, 1993)'
_computing_structure_solution 'SHELXS86 (Sheldrick, 1990)'
_diffrn_ambient_temperature 173(2)
_diffrn_measurement_device 'Siemens P4'
_diffrn_measurement_method \w
_diffrn_radiation_monochromator graphite
_diffrn_radiation_source 'fine-focus sealed tube'
_diffrn_radiation_type MoK\a
_diffrn_radiation_wavelength 0.71073
_diffrn_reflns_av_R_equivalents 0.0286
_diffrn_reflns_av_sigmaI/netI 0.0641
_diffrn_reflns_limit_h_max 16
_diffrn_reflns_limit_h_min -16
_diffrn_reflns_limit_k_max 21
_diffrn_reflns_limit_k_min -1
_diffrn_reflns_limit_l_max 12
_diffrn_reflns_limit_l_min 0
_diffrn_reflns_number 4837
_diffrn_reflns_theta_max 25
_diffrn_reflns_theta_min 3.02
_diffrn_standards_decay_% 0
_diffrn_standards_interval_count 247
_diffrn_standards_number 3
_exptl_absorpt_coefficient_mu 0.113
_exptl_absorpt_correction_type none
_exptl_crystal_colour colourless
_exptl_crystal_density_diffrn 1.221
_exptl_crystal_density_method 'not measured'
_exptl_crystal_description prism
_exptl_crystal_F_000 1016
_exptl_crystal_size_max 0.56
_exptl_crystal_size_mid 0.48
_exptl_crystal_size_min 0.26
_refine_diff_density_max 0.676
_refine_diff_density_min -0.206
_refine_ls_extinction_method none
_refine_ls_goodness_of_fit_all 0.920
_refine_ls_goodness_of_fit_obs 1.059
_refine_ls_hydrogen_treatment 'H atoms: methyl H atoms rigid, others riding'
_refine_ls_matrix_type full
_refine_ls_number_parameters 318
_refine_ls_number_reflns 4527
_refine_ls_number_restraints 0
_refine_ls_restrained_S_all 0.933
_refine_ls_restrained_S_obs 1.059
_refine_ls_R_factor_all 0.0780
_refine_ls_R_factor_obs .0457
_refine_ls_shift/esd_max -0.001
_refine_ls_shift/esd_mean 0.000
_refine_ls_structure_factor_coef Fsqd
_refine_ls_weighting_details 'w = 1/[\s^2^(Fo^2^)+(0.0599P)^2^] where P = (Fo^2^+2Fc^2^)/3'
_refine_ls_weighting_scheme calc
_refine_ls_wR_factor_all 0.1144
_refine_ls_wR_factor_obs .1034
_reflns_number_observed 2972
_reflns_number_total 4530
_reflns_observed_criterion >2sigma(I)
_cod_data_source_file fg1229.cif
_cod_data_source_block deneb
_cod_depositor_comments
;
The following automatic conversions were performed:

'_chemical_melting_point' tag was changed to
'_chemical_temperature_decomposition' since the value had been '180
(dec.)'. The value '180 (dec.)' was changed to '180'.

Automatic conversion script
Id: cif_fix_values 1646 2011-03-28 12:23:43Z adriana 

The following automatic conversions were performed:

'_chemical_melting_point' tag was changed to
'_chemical_temperature_decomposition' since the value had been '180
(dec.)'. The value '180 (dec.)' was changed to '180'.

Automatic conversion script
Id: cif_fix_values 1715 2011-07-08 13:25:40Z adriana 

The following automatic conversions were performed:

'_refine_ls_weighting_scheme' value 'calc w =
1/[\s^2^(Fo^2^)+(0.0599P)^2^] where P = (Fo^2^+2Fc^2^)/3' was changed
to 'calc'. New tag '_refine_ls_weighting_details' was created. The
value of the new tag was set to 'w = 1/[\s^2^(Fo^2^)+(0.0599P)^2^]
where P = (Fo^2^+2Fc^2^)/3'.

Automatic conversion script
Id: cif_fix_values 3143 2015-03-26 13:38:13Z robertas 
;
_cod_original_sg_symbol_H-M 'P 21/c'
_cod_database_code 2006106

loop_
_symmetry_equiv_pos_as_xyz
'x, y, z'
'-x, y+1/2, -z+1/2'
'-x, -y, -z'
'x, -y-1/2, z-1/2'

loop_
_atom_site_aniso_label
_atom_site_aniso_U_11
_atom_site_aniso_U_22
_atom_site_aniso_U_33
_atom_site_aniso_U_12
_atom_site_aniso_U_13
_atom_site_aniso_U_23
Si .0355(4) .0214(3) .0231(3) -.0008(3) -.0026(3) -.0013(3)
C1 .044(2) .049(2) .045(2) .0154(14) .0092(13) .0088(13)
C2 .0343(14) .0394(15) .0372(14) .0001(12) -.0023(11) .0100(12)
C3 .0369(14) .0276(12) .0214(11) -.0036(11) -.0044(10) -.0010(10)
C4 .0360(14) .0245(12) .0177(10) -.0022(10) -.0034(10) -.0051(9)
C5 .0397(15) .0257(12) .0224(12) .0040(11) .0024(10) -.0042(10)
C6 .043(2) .0298(13) .0219(12) .0004(12) .0095(11) -.0032(10)
C7 .057(2) .0294(13) .0164(11) -.0020(12) .0047(11) .0000(10)
C8 .043(2) .0311(13) .0227(12) .0007(12) -.0098(11) -.0002(10)
C9 .043(2) .041(2) .0408(15) -.0003(13) .0145(12) .0071(12)
C10 .045(2) .045(2) .055(2) -.0117(14) .0003(14) .0025(14)
C11 .046(2) .0276(13) .0299(13) -.0033(11) -.0050(12) -.0055(11)
C12 .059(2) .0239(13) .0231(12) -.0023(12) .0015(12) -.0023(10)
C13 .054(2) .0273(13) .0274(13) .0154(13) -.0036(12) -.0013(11)
C14 .043(2) .0323(14) .0258(12) .0115(12) .0059(11) -.0039(11)
C15 .056(2) .0241(13) .0174(11) .0036(12) .0017(11) -.0012(10)
C16 .049(2) .0259(13) .0268(12) .0031(12) -.0096(12) -.0054(10)
C17 .053(2) .0313(14) .0323(14) .0052(12) .0030(12) -.0011(11)
C18 .053(2) .0318(14) .0338(14) -.0102(12) -.0069(12) -.0031(11)
C1' .045(2) .0301(14) .054(2) -.0077(12) -.0037(13) .0097(12)
C2' .0321(14) .0381(14) .0351(13) -.0016(12) -.0001(11) .0086(11)
C3' .0296(13) .0244(12) .0272(12) .0055(10) -.0022(10) .0075(10)
C4' .0312(13) .0166(11) .0266(12) .0019(10) -.0018(10) .0040(9)
C5' .0331(14) .0211(11) .0262(12) -.0018(10) .0028(10) .0036(10)
C6' .044(2) .0182(11) .0263(12) -.0013(11) -.0044(11) .0007(10)
C7' .046(2) .0307(13) .0253(12) .0089(12) .0000(11) -.0027(11)
C8' .0363(15) .0360(14) .0291(13) .0113(12) .0037(11) .0039(11)
C9' .045(2) .0364(14) .0303(13) -.0044(12) -.0038(12) -.0048(11)
C10' .039(2) .044(2) .0350(14) .0041(12) -.0086(12) -.0005(12)
C11' .0359(14) .0351(14) .0314(13) .0091(11) -.0051(11) .0081(11)
C12' .042(2) .048(2) .0289(13) .0069(13) -.0028(12) .0128(12)
C13' .040(2) .045(2) .0397(15) -.0023(13) .0036(13) .0209(13)
C14' .045(2) .0217(12) .0433(15) -.0007(11) -.0032(13) .0130(11)
C15' .045(2) .0218(12) .0392(14) .0064(11) -.0042(12) .0041(11)
C16' .037(2) .0315(14) .0400(14) .0101(12) -.0010(12) .0074(12)

loop_
_atom_site_label
_atom_site_fract_x
_atom_site_fract_y
_atom_site_fract_z
_atom_site_U_iso_or_equiv
_atom_site_thermal_displace_type
_atom_site_calc_flag
_atom_site_refinement_flags
_atom_site_occupancy
_atom_site_disorder_group
_atom_site_type_symbol
Si .27173(5) .56860(3) .79170(6) .0268(2) Uani d . 1 . Si
C1 .4387(2) .34671(15) .7966(3) .0455(7) Uani d . 1 . C
H1A .4658(2) .35096(15) .7111(3) .055 Uiso calc R 1 . H
H1B .4839(2) .31643(15) .8520(3) .055 Uiso calc R 1 . H
C2 .4298(2) .42868(15) .8563(2) .0371(6) Uani d . 1 . C
H2A .4878(2) .43951(15) .9121(2) .045 Uiso calc R 1 . H
H2B .4265(2) .46648(15) .7862(2) .045 Uiso calc R 1 . H
C3 .3414(2) .43613(13) .9340(2) .0288(5) Uani d . 1 . C
C4 .2618(2) .48144(12) .8940(2) .0262(5) Uani d . 1 . C
C5 .1716(2) .45895(12) .9329(2) .0293(6) Uani d . 1 . C
H5 .1170(2) .48846(12) .9070(2) .035 Uiso calc R 1 . H
C6 .1586(2) .39453(13) 1.0085(2) .0313(6) Uani d . 1 . C
C7 .2405(2) .36454(13) 1.0703(2) .0343(6) Uani d . 1 . C
H7 .2347(2) .32944(13) 1.1383(2) .041 Uiso calc R 1 . H
C8 .3306(2) .38529(13) 1.0338(2) .0327(6) Uani d . 1 . C
H8 .3860(2) .36451(13) 1.0776(2) .039 Uiso calc R 1 . H
C9 .0650(2) .35141(15) 1.0044(2) .0410(7) Uani d . 1 . C
H9A .0114(2) .38720(15) .9857(2) .049 Uiso calc R 1 . H
H9B .0562(2) .32922(15) 1.0901(2) .049 Uiso calc R 1 . H
C10 .0593(2) .2861(2) .9010(3) .0486(7) Uani d . 1 . C
H10A .0429(2) .2381(2) .9433(3) .058 Uiso calc R 1 . H
H10B .0071(2) .2977(2) .8358(3) .058 Uiso calc R 1 . H
C11 .1519(2) .27604(13) .8350(2) .0348(6) Uani d . 1 . C
C12 .2258(2) .23146(13) .8867(2) .0355(6) Uani d . 1 . C
H12 .2113(2) .19005(13) .9403(2) .043 Uiso calc R 1 . H
C13 .3207(2) .24608(13) .8619(2) .0366(6) Uani d . 1 . C
H13 .3703(2) .21499(13) .8990(2) .044 Uiso calc R 1 . H
C14 .3437(2) .30610(13) .7828(2) .0335(6) Uani d . 1 . C
C15 .2681(2) .33848(13) .7093(2) .0324(6) Uani d . 1 . C
H15 .2816(2) .37114(13) .6404(2) .039 Uiso calc R 1 . H
C16 .1743(2) .32395(13) .7350(2) .0343(6) Uani d . 1 . C
H16 .1240(2) .34689(13) .6838(2) .041 Uiso calc R 1 . H
C17 .1610(2) .62642(14) .8080(2) .0388(6) Uani d . 1 . C
H17A .1693(4) .6759(3) .7678(12) .047 Uiso calc R 1 . H
H17B .1496(6) .6333(7) .8991(2) .047 Uiso calc R 1 . H
H17C .1059(2) .6004(4) .7655(12) .047 Uiso calc R 1 . H
C18 .3750(2) .62484(14) .8620(2) .0400(6) Uani d . 1 . C
H18A .4345(2) .5959(4) .8558(13) .048 Uiso calc R 1 . H
H18B .3648(5) .6357(7) .9524(4) .048 Uiso calc R 1 . H
H18C .3799(7) .6724(4) .8148(9) .048 Uiso calc R 1 . H
C1' .3805(2) .69193(14) .5048(3) .0431(7) Uani d . 1 . C
H1'1 .3626(2) .72138(14) .5806(3) .052 Uiso calc R 1 . H
H1'2 .4279(2) .72198(14) .4593(3) .052 Uiso calc R 1 . H
C2' .4291(2) .61538(13) .5521(2) .0352(6) Uani d . 1 . C
H2'1 .4852(2) .60493(13) .5006(2) .042 Uiso calc R 1 . H
H2'2 .4525(2) .62088(13) .6428(2) .042 Uiso calc R 1 . H
C3' .3602(2) .54932(12) .5404(2) .0272(5) Uani d . 1 . C
C4' .2817(2) .53918(11) .6189(2) .0249(5) Uani d . 1 . C
C5' .2007(2) .50283(12) .5630(2) .0268(5) Uani d . 1 . C
H5' .1462(2) .49710(12) .6129(2) .032 Uiso calc R 1 . H
C6' .1954(2) .47463(12) .4385(2) .0298(6) Uani d . 1 . C
C7' .2814(2) .46850(13) .3793(2) .0340(6) Uani d . 1 . C
H7' .2852(2) .43835(13) .3044(2) .041 Uiso calc R 1 . H
C8' .3615(2) .50595(13) .4286(2) .0337(6) Uani d . 1 . C
H8' .4196(2) .50224(13) .3854(2) .040 Uiso calc R 1 . H
C9' .1008(2) .46465(14) .3640(2) .0373(6) Uani d . 1 . C
H9'1 .0493(2) .45926(14) .4250(2) .045 Uiso calc R 1 . H
H9'2 .1029(2) .41738(14) .3135(2) .045 Uiso calc R 1 . H
C10' .0750(2) .53267(14) .2699(2) .0396(6) Uani d . 1 . C
H10C .0835(2) .51638(14) .1805(2) .048 Uiso calc R 1 . H
H10D .0067(2) .54649(14) .2770(2) .048 Uiso calc R 1 . H
C11' .1369(2) .60102(14) .2993(2) .0344(6) Uani d . 1 . C
C12' .2206(2) .61319(15) .2353(2) .0398(6) Uani d . 1 . C
H12' .2253(2) .59421(15) .1507(2) .048 Uiso calc R 1 . H
C13' .2966(2) .65239(15) .2929(2) .0415(7) Uani d . 1 . C
H13' .3529(2) .66029(15) .2473(2) .050 Uiso calc R 1 . H
C14' .2923(2) .68062(13) .4171(2) .0369(6) Uani d . 1 . C
C15' .2016(2) .68358(13) .4669(2) .0354(6) Uani d . 1 . C
H15' .1923(2) .71278(13) .5415(2) .043 Uiso calc R 1 . H
C16' .1246(2) .64442(13) .4088(2) .0362(6) Uani d . 1 . C
H16' .0633(2) .64720(13) .4439(2) .043 Uiso calc R 1 . H

loop_
_atom_type_symbol
_atom_type_description
_atom_type_scat_dispersion_real
_atom_type_scat_dispersion_imag
_atom_type_scat_source
C C 0.0033 0.0016 'International Tables Vol C Tables 4.2.6.8 and 6.1.1.4'
H H 0.0000 0.0000 'International Tables Vol C Tables 4.2.6.8 and 6.1.1.4'
Si Si 0.0817 0.0704 'International Tables Vol C Tables 4.2.6.8 and 6.1.1.4'

loop_
_geom_angle_atom_site_label_1
_geom_angle_atom_site_label_2
_geom_angle_atom_site_label_3
_geom_angle
C17 Si C18 107.22(12)
C17 Si C4 108.10(11)
C18 Si C4 106.95(11)
C17 Si C4' 109.96(10)
C18 Si C4' 115.29(11)
C4 Si C4' 109.07(9)
C14 C1 C2 112.7(2)
C3 C2 C1 111.9(2)
C8 C3 C4 118.2(2)
C8 C3 C2 118.0(2)
C4 C3 C2 122.6(2)
C5 C4 C3 117.2(2)
C5 C4 Si 119.4(2)
C3 C4 Si 123.5(2)
C4 C5 C6 122.6(2)
C7 C6 C5 116.4(2)
C7 C6 C9 120.6(2)
C5 C6 C9 122.1(2)
C8 C7 C6 120.5(2)
C7 C8 C3 121.1(2)
C6 C9 C10 113.6(2)
C11 C10 C9 112.7(2)
C12 C11 C16 116.5(2)
C12 C11 C10 121.9(2)
C16 C11 C10 120.2(2)
C11 C12 C13 121.2(2)
C12 C13 C14 120.4(2)
C15 C14 C13 116.6(2)
C15 C14 C1 119.4(2)
C13 C14 C1 122.4(2)
C16 C15 C14 121.0(2)
C15 C16 C11 121.0(2)
C14' C1' C2' 113.4(2)
C3' C2' C1' 112.2(2)
C8' C3' C4' 117.4(2)
C8' C3' C2' 117.0(2)
C4' C3' C2' 124.0(2)
C5' C4' C3' 116.7(2)
C5' C4' Si 115.2(2)
C3' C4' Si 128.1(2)
C6' C5' C4' 123.8(2)
C7' C6' C5' 116.3(2)
C7' C6' C9' 121.1(2)
C5' C6' C9' 121.7(2)
C8' C7' C6' 120.1(2)
C7' C8' C3' 122.0(2)
C6' C9' C10' 113.3(2)
C11' C10' C9' 112.1(2)
C12' C11' C16' 116.8(2)
C12' C11' C10' 120.8(2)
C16' C11' C10' 120.9(2)
C13' C12' C11' 120.9(2)
C12' C13' C14' 121.1(2)
C13' C14' C15' 116.5(2)
C13' C14' C1' 122.6(2)
C15' C14' C1' 119.7(2)
C16' C15' C14' 120.9(2)
C15' C16' C11' 120.4(2)

loop_
_geom_bond_atom_site_label_1
_geom_bond_atom_site_label_2
_geom_bond_site_symmetry_2
_geom_bond_distance
_geom_bond_publ_flag
Si C17 . 1.868(2) ?
Si C18 . 1.868(2) ?
Si C4 . 1.885(2) ?
Si C4' . 1.889(2) ?
C1 C14 . 1.507(4) ?
C1 C2 . 1.586(4) ?
C2 C3 . 1.517(3) ?
C3 C8 . 1.391(3) ?
C3 C4 . 1.414(3) ?
C4 C5 . 1.400(3) ?
C5 C6 . 1.404(3) ?
C6 C7 . 1.387(3) ?
C6 C9 . 1.511(3) ?
C7 C8 . 1.381(3) ?
C9 C10 . 1.580(4) ?
C10 C11 . 1.507(3) ?
C11 C12 . 1.384(3) ?
C11 C16 . 1.393(3) ?
C12 C13 . 1.385(3) ?
C13 C14 . 1.393(3) ?
C14 C15 . 1.393(3) ?
C15 C16 . 1.373(3) ?
C1' C14' . 1.506(3) ?
C1' C2' . 1.582(3) ?
C2' C3' . 1.513(3) ?
C3' C8' . 1.397(3) ?
C3' C4' . 1.414(3) ?
C4' C5' . 1.400(3) ?
C5' C6' . 1.390(3) ?
C6' C7' . 1.382(3) ?
C6' C9' . 1.505(3) ?
C7' C8' . 1.375(3) ?
C9' C10' . 1.582(3) ?
C10' C11' . 1.508(3) ?
C11' C12' . 1.392(3) ?
C11' C16' . 1.395(3) ?
C12' C13' . 1.377(3) ?
C13' C14' . 1.393(3) ?
C14' C15' . 1.394(3) ?
C15' C16' . 1.389(3) ?

loop_
_geom_torsion_atom_site_label_1
_geom_torsion_atom_site_label_2
_geom_torsion_atom_site_label_3
_geom_torsion_atom_site_label_4
_geom_torsion
C14 C1 C2 C3 23.2(3)
C1 C2 C3 C8 56.0(3)
C1 C2 C3 C4 -110.9(2)
C8 C3 C4 C5 -16.4(3)
C2 C3 C4 C5 150.5(2)
C8 C3 C4 Si 164.1(2)
C2 C3 C4 Si -29.0(3)
C17 Si C4 C5 18.9(2)
C18 Si C4 C5 134.1(2)
C4' Si C4 C5 -100.6(2)
C17 Si C4 C3 -161.5(2)
C18 Si C4 C3 -46.4(2)
C4' Si C4 C3 79.0(2)
C3 C4 C5 C6 0.1(3)
Si C4 C5 C6 179.7(2)
C4 C5 C6 C7 15.8(3)
C4 C5 C6 C9 -153.3(2)
C5 C6 C7 C8 -15.5(3)
C9 C6 C7 C8 153.8(2)
C6 C7 C8 C3 -0.5(3)
C4 C3 C8 C7 16.9(3)
C2 C3 C8 C7 -150.5(2)
C7 C6 C9 C10 -78.7(3)
C5 C6 C9 C10 90.0(3)
C6 C9 C10 C11 4.8(3)
C9 C10 C11 C12 85.4(3)
C9 C10 C11 C16 -80.5(3)
C16 C11 C12 C13 14.6(3)
C10 C11 C12 C13 -151.8(2)
C11 C12 C13 C14 -0.6(3)
C12 C13 C14 C15 -13.9(3)
C12 C13 C14 C1 152.0(2)
C2 C1 C14 C15 58.2(3)
C2 C1 C14 C13 -107.3(3)
C13 C14 C15 C16 14.4(3)
C1 C14 C15 C16 -152.0(2)
C14 C15 C16 C11 -0.3(3)
C12 C11 C16 C15 -14.2(3)
C10 C11 C16 C15 152.5(2)
C14' C1' C2' C3' -20.7(3)
C1' C2' C3' C8' 94.4(3)
C1' C2' C3' C4' -70.7(3)
C8' C3' C4' C5' -16.6(3)
C2' C3' C4' C5' 148.5(2)
C8' C3' C4' Si 163.4(2)
C2' C3' C4' Si -31.6(3)
C17 Si C4' C5' -53.3(2)
C18 Si C4' C5' -174.6(2)
C4 Si C4' C5' 65.1(2)
C17 Si C4' C3' 126.7(2)
C18 Si C4' C3' 5.4(2)
C4 Si C4' C3' -114.9(2)
C3' C4' C5' C6' 2.3(3)
Si C4' C5' C6' -177.6(2)
C4' C5' C6' C7' 14.1(3)
C4' C5' C6' C9' -155.2(2)
C5' C6' C7' C8' -15.9(3)
C9' C6' C7' C8' 153.5(2)
C6' C7' C8' C3' 1.7(3)
C4' C3' C8' C7' 15.1(3)
C2' C3' C8' C7' -151.0(2)
C7' C6' C9' C10' -71.6(3)
C5' C6' C9' C10' 97.2(3)
C6' C9' C10' C11' -14.7(3)
C9' C10' C11' C12' 94.0(3)
C9' C10' C11' C16' -71.7(3)
C16' C11' C12' C13' 14.7(3)
C10' C11' C12' C13' -151.6(2)
C11' C12' C13' C14' 0.4(4)
C12' C13' C14' C15' -15.0(3)
C12' C13' C14' C1' 152.1(2)
C2' C1' C14' C13' -69.5(3)
C2' C1' C14' C15' 97.3(3)
C13' C14' C15' C16' 14.7(3)
C1' C14' C15' C16' -152.9(2)
C14' C15' C16' C11' 0.2(3)
C12' C11' C16' C15' -14.9(3)
C10' C11' C16' C15' 151.3(2)

loop_
_cod_related_entry_id
_cod_related_entry_database
_cod_related_entry_code
1 ChemSpider 9013501
